data_2228629
loop_
_publ_author_name
'al-Rashida, Mariya'
'Nagra, Saeed Ahmad'
'Khan, Islam Ullah'
'Kostakis, George'
'Abbas, Ghulam'

_publ_section_title
;
 3-(6-Bromo-4-oxo-4<i>H</i>-chromen-3-yl)-3,4-dihydro-2<i>H</i>-1,2,4-benzothiadiazine-1,1-dione
;
_journal_coeditor_code ZQ2069
_journal_issue 12
_journal_name_full 'Acta Crystallographica Section E'
_journal_page_first o3081
_journal_page_last o3082
_journal_paper_doi 10.1107/S1600536810044648
_journal_volume 66
_journal_year 2010
_chemical_formula_iupac 'C16 H11 Br N2 O4 S'
_chemical_formula_moiety 'C16 H11 Br N2 O4 S'
_chemical_formula_sum 'C16 H11 Br N2 O4 S'
_chemical_formula_weight 407.24
_chemical_name_systematic
;
3-(6-Bromo-4-oxo-4<i>H</i>-chromen-3-yl)-3,4-dihydro-2<i>H</i>-1,2,4-
benzothiadiazine-1,1-dione
;
_space_group_IT_number 14
_symmetry_cell_setting monoclinic
_symmetry_space_group_name_Hall '-P 2yn'
_symmetry_space_group_name_H-M 'P 1 21/n 1'
_atom_sites_solution_hydrogens geom
_atom_sites_solution_primary direct
_atom_sites_solution_secondary difmap
_audit_creation_method SHELXL-97
_cell_angle_alpha 90.00
_cell_angle_beta 94.607(3)
_cell_angle_gamma 90.00
_cell_formula_units_Z 4
_cell_length_a 7.0778(4)
_cell_length_b 8.6070(6)
_cell_length_c 25.6290(16)
_cell_measurement_reflns_used 2932
_cell_measurement_temperature 296(2)
_cell_measurement_theta_max 22.05
_cell_measurement_theta_min 3.06
_cell_volume 1556.24(17)
_computing_cell_refinement 'SAINT (Bruker, 2007)'
_computing_data_collection 'APEX2 (Bruker, 2007)'
_computing_data_reduction 'SAINT (Bruker, 2007)'
_computing_molecular_graphics
;
ORTEP-3 for Windows (Farrugia, 1997) and <i>Mercury</i> (Macrae <i>et
al.</i>, 2006)
;
_computing_publication_material 'publCIF (Westrip, 2010)'
_computing_structure_refinement 'SHELXL97 (Sheldrick, 2008)'
_computing_structure_solution 'SHELXS97 (Sheldrick, 2008)'
_diffrn_ambient_temperature 296(2)
_diffrn_measured_fraction_theta_full 0.997
_diffrn_measured_fraction_theta_max 0.995
_diffrn_measurement_device_type 'Bruker APEXII CCD area-detector'
_diffrn_measurement_method 'phi and omega scans'
_diffrn_radiation_monochromator graphite
_diffrn_radiation_source 'fine-focus sealed tube'
_diffrn_radiation_type MoK\a
_diffrn_radiation_wavelength 0.71073
_diffrn_reflns_av_R_equivalents 0.0579
_diffrn_reflns_av_sigmaI/netI 0.0857
_diffrn_reflns_limit_h_max 9
_diffrn_reflns_limit_h_min -9
_diffrn_reflns_limit_k_max 8
_diffrn_reflns_limit_k_min -11
_diffrn_reflns_limit_l_max 34
_diffrn_reflns_limit_l_min -34
_diffrn_reflns_number 17309
_diffrn_reflns_theta_full 25.00
_diffrn_reflns_theta_max 28.35
_diffrn_reflns_theta_min 1.59
_exptl_absorpt_coefficient_mu 2.800
_exptl_absorpt_correction_T_max 0.540
_exptl_absorpt_correction_T_min 0.475
_exptl_absorpt_correction_type multi-scan
_exptl_absorpt_process_details
;
(SADABS; Bruker, 2007)
;
_exptl_crystal_colour white
_exptl_crystal_density_diffrn 1.738
_exptl_crystal_density_method 'not measured'
_exptl_crystal_description Needle
_exptl_crystal_F_000 816
_exptl_crystal_size_max 0.28
_exptl_crystal_size_mid 0.28
_exptl_crystal_size_min 0.22
_refine_diff_density_max 0.498
_refine_diff_density_min -0.509
_refine_ls_extinction_method none
_refine_ls_goodness_of_fit_ref 0.982
_refine_ls_hydrogen_treatment mixed
_refine_ls_matrix_type full
_refine_ls_number_parameters 223
_refine_ls_number_reflns 3873
_refine_ls_number_restraints 2
_refine_ls_restrained_S_all 0.982
_refine_ls_R_factor_all 0.1247
_refine_ls_R_factor_gt 0.0462
_refine_ls_shift/su_max 0.000
_refine_ls_shift/su_mean 0.000
_refine_ls_structure_factor_coef Fsqd
_refine_ls_weighting_details 'w=1/[\s^2^(Fo^2^)+(0.0423P)^2^+0.1442P] where P=(Fo^2^+2Fc^2^)/3'
_refine_ls_weighting_scheme calc
_refine_ls_wR_factor_gt 0.0839
_refine_ls_wR_factor_ref 0.1027
_reflns_number_gt 1969
_reflns_number_total 3873
_reflns_threshold_expression I>2sigma(I)
_cod_data_source_file zq2069.cif
_cod_data_source_block I
_cod_original_sg_symbol_H-M 'P 21/n'
_cod_database_code 2228629
_cod_database_fobs_code 2228629

loop_
_symmetry_equiv_pos_as_xyz
'x, y, z'
'-x+1/2, y+1/2, -z+1/2'
'-x, -y, -z'
'x-1/2, -y-1/2, z-1/2'

loop_
_atom_site_type_symbol
_atom_site_label
_atom_site_fract_x
_atom_site_fract_y
_atom_site_fract_z
_atom_site_U_iso_or_equiv
_atom_site_adp_type
_atom_site_calc_flag
_atom_site_refinement_flags
_atom_site_occupancy
_atom_site_disorder_assembly
_atom_site_disorder_group
S S1 1.22103(10) 0.73566(10) 0.31055(3) 0.0337(2) Uani d . 1 . .
O O2 1.2394(3) 0.5717(3) 0.30708(9) 0.0463(6) Uani d . 1 . .
O O3 1.3885(3) 0.8294(3) 0.31425(9) 0.0465(6) Uani d . 1 . .
N N2 1.0884(3) 0.7953(3) 0.25943(10) 0.0287(6) Uani d D 1 . .
H H2A 1.085(4) 0.893(3) 0.2592(12) 0.034 Uiso d D 1 . .
N N4 0.8018(3) 0.7790(4) 0.30189(10) 0.0371(7) Uani d D 1 . .
H H4A 0.690(4) 0.780(4) 0.3005(13) 0.045 Uiso d D 1 . .
Br Br1 -0.00741(5) 0.67254(5) 0.060030(16) 0.06277(19) Uani d . 1 . .
C C5 0.3194(4) 0.7029(4) 0.13029(13) 0.0350(8) Uani d . 1 . .
H H5 0.2622 0.6278 0.1498 0.042 Uiso calc R 1 . .
C C6 0.2305(5) 0.7577(4) 0.08503(13) 0.0403(9) Uani d . 1 . .
C C7 0.3086(5) 0.8725(4) 0.05590(14) 0.0455(9) Uani d . 1 . .
H H7 0.2429 0.9099 0.0256 0.055 Uiso calc R 1 . .
C C8 0.4824(5) 0.9304(4) 0.07182(13) 0.0424(9) Uani d . 1 . .
H H8 0.5374 1.0068 0.0523 0.051 Uiso calc R 1 . .
C C9 0.5766(4) 0.8743(4) 0.11749(12) 0.0324(8) Uani d . 1 . .
O O1 0.7509(3) 0.9378(3) 0.13110(8) 0.0398(6) Uani d . 1 . .
C C10 0.4984(4) 0.7614(4) 0.14695(12) 0.0287(7) Uani d . 1 . .
C C4 0.6000(4) 0.7086(4) 0.19593(12) 0.0286(8) Uani d . 1 . .
O O4 0.5369(3) 0.6116(3) 0.22456(9) 0.0395(6) Uani d . 1 . .
C C3 0.7845(4) 0.7819(4) 0.20758(12) 0.0272(7) Uani d . 1 . .
C C2 0.8469(4) 0.8871(4) 0.17524(12) 0.0347(8) Uani d . 1 . .
H H2 0.9665 0.9291 0.1838 0.042 Uiso calc R 1 . .
C C11 0.8977(4) 0.7310(4) 0.25680(12) 0.0289(7) Uani d . 1 . .
H H11 0.9066 0.6174 0.2568 0.035 Uiso calc R 1 . .
C C12 0.8888(4) 0.7966(4) 0.35104(12) 0.0295(8) Uani d . 1 . .
C C13 0.7836(4) 0.8366(4) 0.39290(13) 0.0372(8) Uani d . 1 . .
H H13 0.6531 0.8494 0.3871 0.045 Uiso calc R 1 . .
C C14 0.8682(5) 0.8573(4) 0.44190(14) 0.0431(9) Uani d . 1 . .
H H14 0.7942 0.8825 0.4691 0.052 Uiso calc R 1 . .
C C16 1.1691(5) 0.8056(4) 0.41215(13) 0.0402(9) Uani d . 1 . .
H H16 1.2999 0.7964 0.4183 0.048 Uiso calc R 1 . .
C C15 1.0631(5) 0.8417(4) 0.45229(14) 0.0445(9) Uani d . 1 . .
H H15 1.1196 0.8557 0.4860 0.053 Uiso calc R 1 . .
C C17 1.0843(4) 0.7823(4) 0.36172(12) 0.0291(8) Uani d . 1 . .

loop_
_atom_site_aniso_label
_atom_site_aniso_U_11
_atom_site_aniso_U_22
_atom_site_aniso_U_33
_atom_site_aniso_U_12
_atom_site_aniso_U_13
_atom_site_aniso_U_23
S1 0.0158(4) 0.0421(6) 0.0427(5) 0.0059(4) -0.0002(4) -0.0004(4)
O2 0.0393(14) 0.0381(15) 0.0622(17) 0.0148(11) 0.0081(12) 0.0055(12)
O3 0.0160(11) 0.0624(17) 0.0608(16) -0.0034(11) 0.0001(11) -0.0038(13)
N2 0.0172(13) 0.0291(15) 0.0393(16) -0.0005(12) 0.0005(12) 0.0016(14)
N4 0.0121(12) 0.070(2) 0.0293(16) 0.0004(14) 0.0002(13) -0.0041(14)
Br1 0.0358(2) 0.0836(4) 0.0653(3) -0.0100(2) -0.01830(19) -0.0107(2)
C5 0.0287(17) 0.035(2) 0.040(2) -0.0072(15) -0.0010(16) -0.0056(17)
C6 0.0290(19) 0.049(2) 0.040(2) 0.0009(17) -0.0140(16) -0.0148(18)
C7 0.051(2) 0.046(2) 0.037(2) -0.0006(19) -0.0116(18) 0.0050(18)
C8 0.047(2) 0.042(2) 0.036(2) -0.0048(18) -0.0029(18) 0.0077(17)
C9 0.0332(18) 0.032(2) 0.0313(19) -0.0038(15) -0.0044(15) -0.0040(16)
O1 0.0367(13) 0.0447(15) 0.0367(14) -0.0182(11) -0.0056(11) 0.0071(11)
C10 0.0283(17) 0.0265(19) 0.0309(18) -0.0002(14) 0.0009(15) -0.0027(15)
C4 0.0250(17) 0.0269(19) 0.0338(19) -0.0007(14) 0.0014(15) -0.0058(16)
O4 0.0347(13) 0.0426(14) 0.0406(14) -0.0153(11) -0.0015(11) 0.0104(12)
C3 0.0219(16) 0.0315(19) 0.0286(17) -0.0038(14) 0.0034(14) -0.0041(15)
C2 0.0283(18) 0.040(2) 0.035(2) -0.0090(16) -0.0022(16) -0.0028(17)
C11 0.0171(15) 0.0334(19) 0.0361(19) -0.0019(14) 0.0027(14) -0.0035(15)
C12 0.0190(15) 0.038(2) 0.0303(18) 0.0018(14) -0.0024(14) -0.0023(15)
C13 0.0213(16) 0.052(2) 0.038(2) 0.0039(16) 0.0010(15) -0.0052(18)
C14 0.039(2) 0.051(2) 0.039(2) 0.0055(17) 0.0017(17) -0.0085(18)
C16 0.0257(18) 0.048(2) 0.044(2) 0.0029(16) -0.0094(17) -0.0032(18)
C15 0.044(2) 0.054(3) 0.033(2) 0.0006(18) -0.0092(17) -0.0068(18)
C17 0.0167(15) 0.0338(19) 0.0363(19) 0.0029(13) -0.0010(14) -0.0017(15)

loop_
_atom_type_symbol
_atom_type_description
_atom_type_scat_dispersion_real
_atom_type_scat_dispersion_imag
_atom_type_scat_source
C C 0.0033 0.0016 'International Tables Vol C Tables 4.2.6.8 and 6.1.1.4'
H H 0.0000 0.0000 'International Tables Vol C Tables 4.2.6.8 and 6.1.1.4'
N N 0.0061 0.0033 'International Tables Vol C Tables 4.2.6.8 and 6.1.1.4'
O O 0.0106 0.0060 'International Tables Vol C Tables 4.2.6.8 and 6.1.1.4'
S S 0.1246 0.1234 'International Tables Vol C Tables 4.2.6.8 and 6.1.1.4'
Br Br -0.2901 2.4595 'International Tables Vol C Tables 4.2.6.8 and 6.1.1.4'

loop_
_geom_angle_atom_site_label_1
_geom_angle_atom_site_label_2
_geom_angle_atom_site_label_3
_geom_angle_site_symmetry_1
_geom_angle_site_symmetry_3
_geom_angle
_geom_angle_publ_flag
O2 S1 O3 . . 119.01(14) ?
O2 S1 N2 . . 108.16(14) ?
O3 S1 N2 . . 107.20(14) ?
O2 S1 C17 . . 109.63(15) ?
O3 S1 C17 . . 109.16(14) ?
N2 S1 C17 . . 102.36(14) ?
C11 N2 S1 . . 112.9(2) ?
C11 N2 H2A . . 111(2) ?
S1 N2 H2A . . 109(2) ?
C12 N4 C11 . . 124.3(2) ?
C12 N4 H4A . . 115(3) ?
C11 N4 H4A . . 120(3) ?
C6 C5 C10 . . 118.8(3) ?
C6 C5 H5 . . 120.6 ?
C10 C5 H5 . . 120.6 ?
C5 C6 C7 . . 122.2(3) ?
C5 C6 Br1 . . 119.4(3) ?
C7 C6 Br1 . . 118.5(2) ?
C8 C7 C6 . . 119.5(3) ?
C8 C7 H7 . . 120.3 ?
C6 C7 H7 . . 120.3 ?
C7 C8 C9 . . 119.2(3) ?
C7 C8 H8 . . 120.4 ?
C9 C8 H8 . . 120.4 ?
O1 C9 C10 . . 122.5(3) ?
O1 C9 C8 . . 116.0(3) ?
C10 C9 C8 . . 121.5(3) ?
C2 O1 C9 . . 118.0(2) ?
C9 C10 C5 . . 118.8(3) ?
C9 C10 C4 . . 119.8(3) ?
C5 C10 C4 . . 121.3(3) ?
O4 C4 C3 . . 122.5(3) ?
O4 C4 C10 . . 123.3(3) ?
C3 C4 C10 . . 114.2(3) ?
C2 C3 C4 . . 120.3(3) ?
C2 C3 C11 . . 122.8(3) ?
C4 C3 C11 . . 117.0(3) ?
C3 C2 O1 . . 125.2(3) ?
C3 C2 H2 . . 117.4 ?
O1 C2 H2 . . 117.4 ?
N4 C11 N2 . . 110.3(2) ?
N4 C11 C3 . . 109.6(2) ?
N2 C11 C3 . . 111.0(3) ?
N4 C11 H11 . . 108.6 ?
N2 C11 H11 . . 108.6 ?
C3 C11 H11 . . 108.6 ?
N4 C12 C13 . . 120.5(3) ?
N4 C12 C17 . . 122.6(3) ?
C13 C12 C17 . . 116.9(3) ?
C14 C13 C12 . . 121.3(3) ?
C14 C13 H13 . . 119.4 ?
C12 C13 H13 . . 119.4 ?
C13 C14 C15 . . 121.4(3) ?
C13 C14 H14 . . 119.3 ?
C15 C14 H14 . . 119.3 ?
C15 C16 C17 . . 120.8(3) ?
C15 C16 H16 . . 119.6 ?
C17 C16 H16 . . 119.6 ?
C16 C15 C14 . . 118.5(3) ?
C16 C15 H15 . . 120.7 ?
C14 C15 H15 . . 120.7 ?
C16 C17 C12 . . 121.0(3) ?
C16 C17 S1 . . 120.5(2) ?
C12 C17 S1 . . 118.4(2) ?

loop_
_geom_bond_atom_site_label_1
_geom_bond_atom_site_label_2
_geom_bond_site_symmetry_2
_geom_bond_distance
_geom_bond_publ_flag
S1 O2 . 1.421(2) ?
S1 O3 . 1.431(2) ?
S1 N2 . 1.632(3) ?
S1 C17 . 1.738(3) ?
N2 C11 . 1.456(4) ?
N2 H2A . 0.84(2) ?
N4 C12 . 1.365(4) ?
N4 C11 . 1.446(4) ?
N4 H4A . 0.79(3) ?
Br1 C6 . 1.900(3) ?
C5 C6 . 1.359(4) ?
C5 C10 . 1.398(4) ?
C5 H5 . 0.9300 ?
C6 C7 . 1.380(5) ?
C7 C8 . 1.359(5) ?
C7 H7 . 0.9300 ?
C8 C9 . 1.387(4) ?
C8 H8 . 0.9300 ?
C9 O1 . 1.368(4) ?
C9 C10 . 1.375(4) ?
O1 C2 . 1.345(4) ?
C10 C4 . 1.468(4) ?
C4 O4 . 1.219(3) ?
C4 C3 . 1.459(4) ?
C3 C2 . 1.327(4) ?
C3 C11 . 1.504(4) ?
C2 H2 . 0.9300 ?
C11 H11 . 0.9800 ?
C12 C13 . 1.398(4) ?
C12 C17 . 1.394(4) ?
C13 C14 . 1.359(4) ?
C13 H13 . 0.9300 ?
C14 C15 . 1.391(5) ?
C14 H14 . 0.9300 ?
C16 C15 . 1.357(5) ?
C16 C17 . 1.395(4) ?
C16 H16 . 0.9300 ?
C15 H15 . 0.9300 ?

loop_
_geom_hbond_atom_site_label_D
_geom_hbond_atom_site_label_H
_geom_hbond_atom_site_label_A
_geom_hbond_site_symmetry_A
_geom_hbond_distance_DH
_geom_hbond_distance_HA
_geom_hbond_distance_DA
_geom_hbond_angle_DHA
_geom_hbond_publ_flag
N4 H4A O4 . 0.79(3) 2.59(3) 2.987(3) 113(3) yes
N4 H4A O3 1_455 0.79(3) 2.23(3) 2.999(3) 164(3) yes
C13 H13 O3 1_455 0.9300 2.542(2) 3.314(4) 140.6(2) yes
N2 H2A O2 . 0.84(2) 2.67(3) 3.222(4) 124(2) yes
C2 H2 O2 . 0.9300 2.412(2) 3.330(4) 169.3(2) yes
N2 H2A O4 . 0.84(2) 2.12(3) 2.903(4) 154(3) yes

loop_
_geom_torsion_atom_site_label_1
_geom_torsion_atom_site_label_2
_geom_torsion_atom_site_label_3
_geom_torsion_atom_site_label_4
_geom_torsion_site_symmetry_1
_geom_torsion_site_symmetry_2
_geom_torsion_site_symmetry_3
_geom_torsion_site_symmetry_4
_geom_torsion
_geom_torsion_publ_flag
O2 S1 N2 C11 . . . . 61.9(2) ?
O3 S1 N2 C11 . . . . -168.6(2) ?
C17 S1 N2 C11 . . . . -53.8(2) ?
C10 C5 C6 C7 . . . . -2.0(5) ?
C10 C5 C6 Br1 . . . . 177.0(2) ?
C5 C6 C7 C8 . . . . 1.9(5) ?
Br1 C6 C7 C8 . . . . -177.2(3) ?
C6 C7 C8 C9 . . . . -0.9(5) ?
C7 C8 C9 O1 . . . . 179.9(3) ?
C7 C8 C9 C10 . . . . 0.1(5) ?
C10 C9 O1 C2 . . . . -0.4(4) ?
C8 C9 O1 C2 . . . . 179.7(3) ?
O1 C9 C10 C5 . . . . 179.9(3) ?
C8 C9 C10 C5 . . . . -0.2(5) ?
O1 C9 C10 C4 . . . . 2.1(5) ?
C8 C9 C10 C4 . . . . -178.0(3) ?
C6 C5 C10 C9 . . . . 1.2(5) ?
C6 C5 C10 C4 . . . . 179.0(3) ?
C9 C10 C4 O4 . . . . 178.2(3) ?
C5 C10 C4 O4 . . . . 0.5(5) ?
C9 C10 C4 C3 . . . . -2.0(4) ?
C5 C10 C4 C3 . . . . -179.7(3) ?
O4 C4 C3 C2 . . . . -179.9(3) ?
C10 C4 C3 C2 . . . . 0.3(4) ?
O4 C4 C3 C11 . . . . 0.8(4) ?
C10 C4 C3 C11 . . . . -179.0(3) ?
C4 C3 C2 O1 . . . . 1.4(5) ?
C11 C3 C2 O1 . . . . -179.3(3) ?
C9 O1 C2 C3 . . . . -1.5(5) ?
C12 N4 C11 N2 . . . . -35.8(4) ?
C12 N4 C11 C3 . . . . -158.3(3) ?
S1 N2 C11 N4 . . . . 61.6(3) ?
S1 N2 C11 C3 . . . . -176.8(2) ?
C2 C3 C11 N4 . . . . 114.2(3) ?
C4 C3 C11 N4 . . . . -66.5(3) ?
C2 C3 C11 N2 . . . . -7.9(4) ?
C4 C3 C11 N2 . . . . 171.4(2) ?
C11 N4 C12 C13 . . . . -177.1(3) ?
C11 N4 C12 C17 . . . . 5.6(5) ?
N4 C12 C13 C14 . . . . -178.8(3) ?
C17 C12 C13 C14 . . . . -1.4(5) ?
C12 C13 C14 C15 . . . . 0.9(5) ?
C17 C16 C15 C14 . . . . -1.0(5) ?
C13 C14 C15 C16 . . . . 0.3(5) ?
C15 C16 C17 C12 . . . . 0.5(5) ?
C15 C16 C17 S1 . . . . -179.9(3) ?
N4 C12 C17 C16 . . . . 178.0(3) ?
C13 C12 C17 C16 . . . . 0.6(5) ?
N4 C12 C17 S1 . . . . -1.6(4) ?
C13 C12 C17 S1 . . . . -179.0(2) ?
O2 S1 C17 C16 . . . . 89.7(3) ?
O3 S1 C17 C16 . . . . -42.3(3) ?
N2 S1 C17 C16 . . . . -155.7(3) ?
O2 S1 C17 C12 . . . . -90.7(3) ?
O3 S1 C17 C12 . . . . 137.3(3) ?
N2 S1 C17 C12 . . . . 24.0(3) ?
